data_7015759
loop_
_publ_author_name
'Safin, Damir A.'
'Babashkina, Maria G.'
'Bolte, Michael'
'Hahn, F. Ekkehardt'

_publ_section_title
;
 Highly efficient [Ni{iPrHNC(S)NP(S)(OiPr)2-1,3-N,S'}2]/PR3 (R3 = Me3,
 Me2Ph) complexes for the generation of Ni(0) for catalysis.
;
_journal_issue 18
_journal_name_full 'Dalton transactions (Cambridge, England : 2003)'
_journal_page_first 4806
_journal_page_last 4809
_journal_paper_doi 10.1039/c1dt10056d
_journal_volume 40
_journal_year 2011
_chemical_formula_moiety 'C20 H44 N4 Ni O4 P2 S4'
_chemical_formula_sum 'C20 H44 N4 Ni O4 P2 S4'
_chemical_formula_weight 653.48
_chemical_name_systematic
;
?
;
_space_group_IT_number 2
_symmetry_cell_setting triclinic
_symmetry_space_group_name_Hall '-P 1'
_symmetry_space_group_name_H-M 'P -1'
_atom_sites_solution_hydrogens geom
_atom_sites_solution_primary direct
_atom_sites_solution_secondary difmap
_audit_creation_method SHELXL-97
_cell_angle_alpha 103.5394(7)
_cell_angle_beta 107.5586(6)
_cell_angle_gamma 102.1174(7)
_cell_formula_units_Z 1
_cell_length_a 8.81660(10)
_cell_length_b 9.81210(10)
_cell_length_c 10.7912(2)
_cell_measurement_reflns_used 9999
_cell_measurement_temperature 173(2)
_cell_measurement_theta_max 25
_cell_measurement_theta_min 5
_cell_volume 824.72(2)
_computing_cell_refinement 'SMART (Siemens, 1995)'
_computing_data_collection 'SMART (Siemens, 1995)'
_computing_data_reduction 'SAINT (Siemens, 1995)'
_computing_molecular_graphics 'XP (Sheldrick, 2008)'
_computing_publication_material SHELXL97
_computing_structure_refinement 'SHELXL97 (Sheldrick, 2008) '
_computing_structure_solution 'SHELXS97 (Sheldrick, 2008) '
_diffrn_ambient_temperature 173(2)
_diffrn_measured_fraction_theta_full 0.993
_diffrn_measured_fraction_theta_max 0.992
_diffrn_measurement_device_type 'Siemens CCD three-circle diffractometer'
_diffrn_measurement_method \w
_diffrn_radiation_monochromator graphite
_diffrn_radiation_source 'fine-focus sealed tube'
_diffrn_radiation_type MoK\a
_diffrn_radiation_wavelength 0.71073
_diffrn_reflns_av_R_equivalents 0.0224
_diffrn_reflns_av_sigmaI/netI 0.0230
_diffrn_reflns_limit_h_max 12
_diffrn_reflns_limit_h_min -10
_diffrn_reflns_limit_k_max 12
_diffrn_reflns_limit_k_min -13
_diffrn_reflns_limit_l_max 15
_diffrn_reflns_limit_l_min -15
_diffrn_reflns_number 19504
_diffrn_reflns_theta_full 25.00
_diffrn_reflns_theta_max 30.03
_diffrn_reflns_theta_min 3.39
_diffrn_standards_number 0
_exptl_absorpt_coefficient_mu 0.968
_exptl_absorpt_correction_T_max 0.851
_exptl_absorpt_correction_T_min 0.771
_exptl_absorpt_correction_type multi-scan
_exptl_absorpt_process_details 'SADABS (Sheldrick, 1996)'
_exptl_crystal_colour colourless
_exptl_crystal_density_diffrn 1.316
_exptl_crystal_density_method 'not measured'
_exptl_crystal_description block
_exptl_crystal_F_000 346
_exptl_crystal_size_max 0.28
_exptl_crystal_size_mid 0.23
_exptl_crystal_size_min 0.18
_refine_diff_density_max 0.711
_refine_diff_density_min -0.263
_refine_diff_density_rms 0.071
_refine_ls_extinction_method none
_refine_ls_goodness_of_fit_ref 1.067
_refine_ls_hydrogen_treatment mixed
_refine_ls_matrix_type full
_refine_ls_number_parameters 164
_refine_ls_number_reflns 4795
_refine_ls_number_restraints 0
_refine_ls_restrained_S_all 1.067
_refine_ls_R_factor_all 0.0395
_refine_ls_R_factor_gt 0.0307
_refine_ls_shift/su_max 0.000
_refine_ls_shift/su_mean 0.000
_refine_ls_structure_factor_coef Fsqd
_refine_ls_weighting_details 'calc w=1/[\s^2^(Fo^2^)+(0.0543P)^2^+0.1553P] where P=(Fo^2^+2Fc^2^)/3'
_refine_ls_weighting_scheme calc
_refine_ls_wR_factor_gt 0.0860
_refine_ls_wR_factor_ref 0.0910
_reflns_number_gt 4055
_reflns_number_total 4795
_reflns_threshold_expression I>2\s(I)
_cod_data_source_file c1dt10056d.txt
_cod_data_source_block safin65a
_cod_depositor_comments
;
The following automatic conversions were performed:
'_symmetry_cell_setting' value 'Triclinic' changed to 'triclinic'
according to '/home/saulius/struct/CIF-dictionaries/cif_core.dic'
dictionary named 'cif_core.dic' version 2.4.1 from 2010-06-29.

Automatic conversion script
Id: cif_fix_enum 1555 2011-01-17 13:19:09Z saulius 
;
_cod_original_sg_symbol_H-M P-1
_cod_database_code 7015759

loop_
_symmetry_equiv_pos_as_xyz
'x, y, z'
'-x, -y, -z'

loop_
_atom_site_label
_atom_site_type_symbol
_atom_site_fract_x
_atom_site_fract_y
_atom_site_fract_z
_atom_site_U_iso_or_equiv
_atom_site_adp_type
_atom_site_occupancy
_atom_site_symmetry_multiplicity
_atom_site_calc_flag
_atom_site_refinement_flags
_atom_site_disorder_assembly
_atom_site_disorder_group
Ni1 Ni 0.0000 0.5000 0.5000 0.02081(8) Uani 1 2 d S . .
P1 P 0.35137(4) 0.65171(4) 0.75504(4) 0.02098(9) Uani 1 1 d . . .
S1 S 0.53145(5) 0.60643(4) 0.87738(4) 0.03225(10) Uani 1 1 d . . .
S2 S -0.02142(5) 0.26858(4) 0.49088(4) 0.02746(10) Uani 1 1 d . . .
O1 O 0.40436(13) 0.75092(11) 0.67058(10) 0.0237(2) Uani 1 1 d . . .
O2 O 0.26755(13) 0.75594(11) 0.82648(10) 0.0263(2) Uani 1 1 d . . .
N1 N 0.19944(15) 0.50699(13) 0.63937(12) 0.0226(2) Uani 1 1 d . . .
N2 N 0.24810(16) 0.30239(13) 0.71079(13) 0.0243(2) Uani 1 1 d . . .
H2 H 0.328(3) 0.355(2) 0.770(2) 0.039(6) Uiso 1 1 d . . .
C1 C 0.16249(17) 0.36361(15) 0.62929(14) 0.0211(3) Uani 1 1 d . . .
C2 C 0.4975(2) 0.70670(18) 0.58419(17) 0.0318(3) Uani 1 1 d . . .
H2A H 0.5219 0.6164 0.5954 0.038 Uiso 1 1 calc R . .
C3 C 0.3918(3) 0.6772(3) 0.4375(2) 0.0518(5) Uani 1 1 d . . .
H3A H 0.2902 0.6000 0.4122 0.078 Uiso 1 1 calc R . .
H3B H 0.4514 0.6477 0.3800 0.078 Uiso 1 1 calc R . .
H3C H 0.3659 0.7648 0.4261 0.078 Uiso 1 1 calc R . .
C4 C 0.6587(3) 0.8282(3) 0.6347(3) 0.0726(8) Uani 1 1 d . . .
H4A H 0.7195 0.8424 0.7294 0.109 Uiso 1 1 calc R . .
H4B H 0.6355 0.9174 0.6256 0.109 Uiso 1 1 calc R . .
H4C H 0.7242 0.8023 0.5814 0.109 Uiso 1 1 calc R . .
C5 C 0.2094(2) 0.7312(2) 0.93509(18) 0.0368(4) Uani 1 1 d . . .
H5 H 0.2820 0.6865 0.9898 0.044 Uiso 1 1 calc R . .
C6 C 0.0339(3) 0.6297(3) 0.8723(3) 0.0749(8) Uani 1 1 d . . .
H6A H 0.0317 0.5360 0.8180 0.112 Uiso 1 1 calc R . .
H6B H -0.0364 0.6711 0.8152 0.112 Uiso 1 1 calc R . .
H6C H -0.0059 0.6169 0.9437 0.112 Uiso 1 1 calc R . .
C7 C 0.2261(3) 0.8817(3) 1.0238(2) 0.0522(5) Uani 1 1 d . . .
H7A H 0.3414 0.9400 1.0635 0.078 Uiso 1 1 calc R . .
H7B H 0.1856 0.8720 1.0954 0.078 Uiso 1 1 calc R . .
H7C H 0.1620 0.9288 0.9687 0.078 Uiso 1 1 calc R . .
C8 C 0.19648(19) 0.14604(15) 0.69716(15) 0.0262(3) Uani 1 1 d . . .
H8 H 0.1397 0.0893 0.5995 0.031 Uiso 1 1 calc R . .
C9 C 0.0757(2) 0.1166(2) 0.7698(2) 0.0411(4) Uani 1 1 d . . .
H9A H -0.0220 0.1430 0.7289 0.062 Uiso 1 1 calc R . .
H9B H 0.1286 0.1741 0.8651 0.062 Uiso 1 1 calc R . .
H9C H 0.0442 0.0140 0.7612 0.062 Uiso 1 1 calc R . .
C10 C 0.3503(2) 0.10093(19) 0.75396(19) 0.0365(4) Uani 1 1 d . . .
H10A H 0.4219 0.1182 0.7039 0.055 Uiso 1 1 calc R . .
H10B H 0.3178 -0.0017 0.7450 0.055 Uiso 1 1 calc R . .
H10C H 0.4090 0.1577 0.8490 0.055 Uiso 1 1 calc R . .

loop_
_atom_site_aniso_label
_atom_site_aniso_U_11
_atom_site_aniso_U_22
_atom_site_aniso_U_33
_atom_site_aniso_U_23
_atom_site_aniso_U_13
_atom_site_aniso_U_12
Ni1 0.02213(13) 0.01438(12) 0.02182(13) 0.00563(9) 0.00312(10) 0.00481(9)
P1 0.02256(17) 0.01559(16) 0.02147(17) 0.00438(13) 0.00565(13) 0.00447(13)
S1 0.02894(19) 0.02525(19) 0.0307(2) 0.00649(15) -0.00220(15) 0.00653(15)
S2 0.02706(18) 0.01544(16) 0.02946(19) 0.00522(14) -0.00059(14) 0.00393(13)
O1 0.0270(5) 0.0177(5) 0.0286(5) 0.0069(4) 0.0137(4) 0.0066(4)
O2 0.0328(5) 0.0234(5) 0.0244(5) 0.0064(4) 0.0131(4) 0.0095(4)
N1 0.0225(5) 0.0151(5) 0.0243(6) 0.0060(4) 0.0022(5) 0.0038(4)
N2 0.0240(6) 0.0159(5) 0.0274(6) 0.0069(5) 0.0026(5) 0.0047(5)
C1 0.0236(6) 0.0167(6) 0.0229(6) 0.0057(5) 0.0088(5) 0.0062(5)
C2 0.0350(8) 0.0283(8) 0.0372(8) 0.0068(6) 0.0214(7) 0.0119(6)
C3 0.0534(12) 0.0701(15) 0.0371(10) 0.0139(10) 0.0260(9) 0.0189(11)
C4 0.0424(11) 0.0794(18) 0.0722(16) -0.0105(13) 0.0354(12) -0.0114(11)
C5 0.0457(10) 0.0430(10) 0.0306(8) 0.0148(7) 0.0219(7) 0.0162(8)
C6 0.0679(16) 0.0796(18) 0.0672(16) 0.0074(14) 0.0457(14) -0.0101(14)
C7 0.0718(14) 0.0550(13) 0.0407(10) 0.0097(9) 0.0321(10) 0.0305(11)
C8 0.0302(7) 0.0148(6) 0.0281(7) 0.0073(5) 0.0042(6) 0.0051(5)
C9 0.0380(9) 0.0372(9) 0.0518(11) 0.0228(8) 0.0176(8) 0.0073(7)
C10 0.0384(9) 0.0239(7) 0.0448(9) 0.0135(7) 0.0070(7) 0.0138(7)

loop_
_atom_type_symbol
_atom_type_description
_atom_type_scat_dispersion_real
_atom_type_scat_dispersion_imag
_atom_type_scat_source
C C 0.0033 0.0016 'International Tables Vol C Tables 4.2.6.8 and 6.1.1.4'
H H 0.0000 0.0000 'International Tables Vol C Tables 4.2.6.8 and 6.1.1.4'
N N 0.0061 0.0033 'International Tables Vol C Tables 4.2.6.8 and 6.1.1.4'
Ni Ni 0.3393 1.1124 'International Tables Vol C Tables 4.2.6.8 and 6.1.1.4'
O O 0.0106 0.0060 'International Tables Vol C Tables 4.2.6.8 and 6.1.1.4'
P P 0.1023 0.0942 'International Tables Vol C Tables 4.2.6.8 and 6.1.1.4'
S S 0.1246 0.1234 'International Tables Vol C Tables 4.2.6.8 and 6.1.1.4'

loop_
_geom_angle_atom_site_label_1
_geom_angle_atom_site_label_2
_geom_angle_atom_site_label_3
_geom_angle
_geom_angle_site_symmetry_1
_geom_angle_site_symmetry_3
_geom_angle_publ_flag
N1 Ni1 N1 179.999(1) 2_566 . ?
N1 Ni1 S2 105.65(4) 2_566 . ?
N1 Ni1 S2 74.35(4) . . ?
N1 Ni1 S2 74.35(4) 2_566 2_566 ?
N1 Ni1 S2 105.65(4) . 2_566 ?
S2 Ni1 S2 180.000(1) . 2_566 ?
N1 Ni1 C1 32.11(5) 2_566 2_566 ?
N1 Ni1 C1 147.89(5) . 2_566 ?
S2 Ni1 C1 137.61(3) . 2_566 ?
S2 Ni1 C1 42.39(3) 2_566 2_566 ?
N1 Ni1 C1 147.89(5) 2_566 . ?
N1 Ni1 C1 32.11(5) . . ?
S2 Ni1 C1 42.39(3) . . ?
S2 Ni1 C1 137.61(3) 2_566 . ?
C1 Ni1 C1 180.00(4) 2_566 . ?
O1 P1 O2 96.28(6) . . ?
O1 P1 N1 104.88(6) . . ?
O2 P1 N1 107.19(6) . . ?
O1 P1 S1 115.60(4) . . ?
O2 P1 S1 115.82(5) . . ?
N1 P1 S1 114.99(5) . . ?
C1 S2 Ni1 77.74(5) . . ?
C2 O1 P1 120.22(9) . . ?
C5 O2 P1 122.88(10) . . ?
C1 N1 P1 131.13(10) . . ?
C1 N1 Ni1 98.79(9) . . ?
P1 N1 Ni1 129.14(7) . . ?
C1 N2 C8 124.13(12) . . ?
C1 N2 H2 115.5(16) . . ?
C8 N2 H2 120.4(16) . . ?
N2 C1 N1 127.08(13) . . ?
N2 C1 S2 124.24(11) . . ?
N1 C1 S2 108.68(10) . . ?
N2 C1 Ni1 173.17(11) . . ?
N1 C1 Ni1 49.10(7) . . ?
S2 C1 Ni1 59.87(4) . . ?
O1 C2 C3 108.79(14) . . ?
O1 C2 C4 107.05(14) . . ?
C3 C2 C4 113.67(19) . . ?
O1 C2 H2A 109.1 . . ?
C3 C2 H2A 109.1 . . ?
C4 C2 H2A 109.1 . . ?
C2 C3 H3A 109.5 . . ?
C2 C3 H3B 109.5 . . ?
H3A C3 H3B 109.5 . . ?
C2 C3 H3C 109.5 . . ?
H3A C3 H3C 109.5 . . ?
H3B C3 H3C 109.5 . . ?
C2 C4 H4A 109.5 . . ?
C2 C4 H4B 109.5 . . ?
H4A C4 H4B 109.5 . . ?
C2 C4 H4C 109.5 . . ?
H4A C4 H4C 109.5 . . ?
H4B C4 H4C 109.5 . . ?
O2 C5 C6 109.51(16) . . ?
O2 C5 C7 105.73(16) . . ?
C6 C5 C7 113.48(19) . . ?
O2 C5 H5 109.3 . . ?
C6 C5 H5 109.3 . . ?
C7 C5 H5 109.3 . . ?
C5 C6 H6A 109.5 . . ?
C5 C6 H6B 109.5 . . ?
H6A C6 H6B 109.5 . . ?
C5 C6 H6C 109.5 . . ?
H6A C6 H6C 109.5 . . ?
H6B C6 H6C 109.5 . . ?
C5 C7 H7A 109.5 . . ?
C5 C7 H7B 109.5 . . ?
H7A C7 H7B 109.5 . . ?
C5 C7 H7C 109.5 . . ?
H7A C7 H7C 109.5 . . ?
H7B C7 H7C 109.5 . . ?
N2 C8 C10 108.84(12) . . ?
N2 C8 C9 110.35(13) . . ?
C10 C8 C9 111.79(14) . . ?
N2 C8 H8 108.6 . . ?
C10 C8 H8 108.6 . . ?
C9 C8 H8 108.6 . . ?
C8 C9 H9A 109.5 . . ?
C8 C9 H9B 109.5 . . ?
H9A C9 H9B 109.5 . . ?
C8 C9 H9C 109.5 . . ?
H9A C9 H9C 109.5 . . ?
H9B C9 H9C 109.5 . . ?
C8 C10 H10A 109.5 . . ?
C8 C10 H10B 109.5 . . ?
H10A C10 H10B 109.5 . . ?
C8 C10 H10C 109.5 . . ?
H10A C10 H10C 109.5 . . ?
H10B C10 H10C 109.5 . . ?

loop_
_geom_bond_atom_site_label_1
_geom_bond_atom_site_label_2
_geom_bond_distance
_geom_bond_site_symmetry_2
_geom_bond_publ_flag
Ni1 N1 1.9141(12) 2_566 ?
Ni1 N1 1.9141(12) . ?
Ni1 S2 2.2149(3) . ?
Ni1 S2 2.2149(3) 2_566 ?
Ni1 C1 2.5026(14) 2_566 ?
Ni1 C1 2.5026(14) . ?
P1 O1 1.5742(11) . ?
P1 O2 1.5743(10) . ?
P1 N1 1.6527(12) . ?
P1 S1 1.9409(5) . ?
S2 C1 1.7266(14) . ?
O1 C2 1.4673(17) . ?
O2 C5 1.4623(19) . ?
N1 C1 1.3461(18) . ?
N2 C1 1.3195(18) . ?
N2 C8 1.4640(18) . ?
N2 H2 0.77(2) . ?
C2 C3 1.497(3) . ?
C2 C4 1.502(3) . ?
C2 H2A 0.9800 . ?
C3 H3A 0.9600 . ?
C3 H3B 0.9600 . ?
C3 H3C 0.9600 . ?
C4 H4A 0.9600 . ?
C4 H4B 0.9600 . ?
C4 H4C 0.9600 . ?
C5 C6 1.500(3) . ?
C5 C7 1.510(3) . ?
C5 H5 0.9800 . ?
C6 H6A 0.9600 . ?
C6 H6B 0.9600 . ?
C6 H6C 0.9600 . ?
C7 H7A 0.9600 . ?
C7 H7B 0.9600 . ?
C7 H7C 0.9600 . ?
C8 C10 1.513(2) . ?
C8 C9 1.520(2) . ?
C8 H8 0.9800 . ?
C9 H9A 0.9600 . ?
C9 H9B 0.9600 . ?
C9 H9C 0.9600 . ?
C10 H10A 0.9600 . ?
C10 H10B 0.9600 . ?
C10 H10C 0.9600 . ?

loop_
_geom_hbond_atom_site_label_D
_geom_hbond_atom_site_label_H
_geom_hbond_atom_site_label_A
_geom_hbond_distance_DH
_geom_hbond_distance_HA
_geom_hbond_distance_DA
_geom_hbond_angle_DHA
_geom_hbond_site_symmetry_A
N2 H2 S1 0.77(2) 2.49(2) 3.1659(13) 148(2) .

loop_
_geom_torsion_atom_site_label_1
_geom_torsion_atom_site_label_2
_geom_torsion_atom_site_label_3
_geom_torsion_atom_site_label_4
_geom_torsion
_geom_torsion_site_symmetry_1
_geom_torsion_site_symmetry_2
_geom_torsion_site_symmetry_3
_geom_torsion_site_symmetry_4
_geom_torsion_publ_flag
N1 Ni1 S2 C1 -176.17(6) 2_566 . . . ?
N1 Ni1 S2 C1 3.83(6) . . . . ?
C1 Ni1 S2 C1 180.0 2_566 . . . ?
O2 P1 O1 C2 177.90(11) . . . . ?
N1 P1 O1 C2 -72.41(12) . . . . ?
S1 P1 O1 C2 55.32(11) . . . . ?
O1 P1 O2 C5 -172.20(12) . . . . ?
N1 P1 O2 C5 80.07(13) . . . . ?
S1 P1 O2 C5 -49.79(13) . . . . ?
O1 P1 N1 C1 141.65(13) . . . . ?
O2 P1 N1 C1 -116.77(14) . . . . ?
S1 P1 N1 C1 13.55(16) . . . . ?
O1 P1 N1 Ni1 -51.90(10) . . . . ?
O2 P1 N1 Ni1 49.67(11) . . . . ?
S1 P1 N1 Ni1 179.99(6) . . . . ?
S2 Ni1 N1 C1 -4.86(8) . . . . ?
S2 Ni1 N1 C1 175.14(8) 2_566 . . . ?
C1 Ni1 N1 C1 180.0 2_566 . . . ?
S2 Ni1 N1 P1 -174.57(10) . . . . ?
S2 Ni1 N1 P1 5.43(10) 2_566 . . . ?
C1 Ni1 N1 P1 10.29(16) 2_566 . . . ?
C1 Ni1 N1 P1 -169.71(16) . . . . ?
C8 N2 C1 N1 177.22(14) . . . . ?
C8 N2 C1 S2 -1.7(2) . . . . ?
P1 N1 C1 N2 -3.3(2) . . . . ?
Ni1 N1 C1 N2 -172.70(13) . . . . ?
P1 N1 C1 S2 175.75(9) . . . . ?
Ni1 N1 C1 S2 6.35(10) . . . . ?
P1 N1 C1 Ni1 169.40(16) . . . . ?
Ni1 S2 C1 N2 173.54(13) . . . . ?
Ni1 S2 C1 N1 -5.54(9) . . . . ?
N1 Ni1 C1 N1 180.0 2_566 . . . ?
S2 Ni1 C1 N1 173.04(11) . . . . ?
S2 Ni1 C1 N1 -6.96(11) 2_566 . . . ?
N1 Ni1 C1 S2 6.96(11) 2_566 . . . ?
N1 Ni1 C1 S2 -173.04(11) . . . . ?
S2 Ni1 C1 S2 180.0 2_566 . . . ?
P1 O1 C2 C3 115.45(15) . . . . ?
P1 O1 C2 C4 -121.33(17) . . . . ?
P1 O2 C5 C6 -87.0(2) . . . . ?
P1 O2 C5 C7 150.36(13) . . . . ?
C1 N2 C8 C10 152.40(15) . . . . ?
C1 N2 C8 C9 -84.59(18) . . . . ?
